data_4107601
loop_
_publ_author_name
'Maksim Royzen'
'Glenn P. A. Yap'
'Joseph M. Fox'

_publ_section_title
;
 A Photochemical Synthesis of Functionalized trans-Cyclooctenes Driven by
 Metal Complexation
;
_journal_name_full 'Journal of the American Chemical Society'
_journal_page_first 3760
_journal_page_last 3761
_journal_paper_doi 10.1021/ja8001919
_journal_volume 130
_journal_year 2008
_chemical_formula_sum 'C8 H14 O2'
_chemical_formula_weight 142.19
_chemical_name_systematic
; 
 ? 
;
_space_group_IT_number 56
_symmetry_cell_setting orthorhombic
_symmetry_space_group_name_Hall '-P 2ab 2ac'
_symmetry_space_group_name_H-M 'P c c n'
_atom_sites_solution_hydrogens geom
_atom_sites_solution_primary direct
_atom_sites_solution_secondary difmap
_audit_creation_method SHELXL-97
_cell_angle_alpha 90.00
_cell_angle_beta 90.00
_cell_angle_gamma 90.00
_cell_formula_units_Z 8
_cell_length_a 9.432(3)
_cell_length_b 21.511(5)
_cell_length_c 7.7569(19)
_cell_measurement_reflns_used 866
_cell_measurement_temperature 120(2)
_cell_measurement_theta_max 25.83
_cell_measurement_theta_min 2.36
_cell_volume 1573.8(7)
_computing_cell_refinement 'SAINT (Bruker, 2002)'
_computing_data_collection 'SMART (Bruker, 2002)'
_computing_data_reduction SAINT
_computing_molecular_graphics 'SHELXTL (Sheldrick, 2001)'
_computing_publication_material SHELXTL
_computing_structure_refinement 'SHELXL-97 (Sheldrick, 1997)'
_computing_structure_solution 'SHELXS-97 (Sheldrick, 1990)'
_diffrn_ambient_temperature 120(2)
_diffrn_detector_area_resol_mean 836.6
_diffrn_measured_fraction_theta_full 1.000
_diffrn_measured_fraction_theta_max 0.960
_diffrn_measurement_device_type 'Bruker AXS APEX diffractometer'
_diffrn_measurement_method \w
_diffrn_radiation_monochromator graphite
_diffrn_radiation_source 'fine-focus sealed tube'
_diffrn_radiation_type MoK\a
_diffrn_radiation_wavelength 0.71073
_diffrn_reflns_av_R_equivalents 0.0373
_diffrn_reflns_av_sigmaI/netI 0.0206
_diffrn_reflns_limit_h_max 11
_diffrn_reflns_limit_h_min -12
_diffrn_reflns_limit_k_max 28
_diffrn_reflns_limit_k_min -28
_diffrn_reflns_limit_l_max 10
_diffrn_reflns_limit_l_min -10
_diffrn_reflns_number 16228
_diffrn_reflns_theta_full 25.00
_diffrn_reflns_theta_max 28.22
_diffrn_reflns_theta_min 1.89
_diffrn_standards_decay_% 1
_diffrn_standards_interval_count 0
_diffrn_standards_interval_time 0
_diffrn_standards_number 0
_exptl_absorpt_coefficient_mu 0.084
_exptl_absorpt_correction_T_max 0.9935
_exptl_absorpt_correction_T_min 0.9747
_exptl_absorpt_correction_type multi-scan
_exptl_absorpt_process_details 'SADABS (Sheldrick, 2003)'
_exptl_crystal_colour colourless
_exptl_crystal_density_diffrn 1.200
_exptl_crystal_description block
_exptl_crystal_F_000 624
_exptl_crystal_size_max 0.31
_exptl_crystal_size_mid 0.17
_exptl_crystal_size_min 0.08
_refine_diff_density_max 0.403
_refine_diff_density_min -0.374
_refine_diff_density_rms 0.051
_refine_ls_extinction_method none
_refine_ls_goodness_of_fit_ref 1.040
_refine_ls_hydrogen_treatment constr
_refine_ls_matrix_type full
_refine_ls_number_parameters 97
_refine_ls_number_reflns 1870
_refine_ls_number_restraints 0
_refine_ls_restrained_S_all 1.040
_refine_ls_R_factor_all 0.0556
_refine_ls_R_factor_gt 0.0453
_refine_ls_shift/su_max 0.000
_refine_ls_shift/su_mean 0.000
_refine_ls_structure_factor_coef Fsqd
_refine_ls_weighting_details 'calc w=1/[\s^2^(Fo^2^)+(0.0795P)^2^+0.6018P] where P=(Fo^2^+2Fc^2^)/3'
_refine_ls_weighting_scheme calc
_refine_ls_wR_factor_gt 0.1286
_refine_ls_wR_factor_ref 0.1403
_reflns_number_gt 1538
_reflns_number_total 1870
_reflns_threshold_expression >2sigma(I)
_cod_data_source_file ja8001919-file001.cif
_cod_data_source_block joef059a
_cod_database_code 4107601

loop_
_symmetry_equiv_pos_as_xyz
'x, y, z'
'-x+1/2, -y+1/2, z'
'-x, y+1/2, -z+1/2'
'x+1/2, -y, -z+1/2'
'-x, -y, -z'
'x-1/2, y-1/2, -z'
'x, -y-1/2, z-1/2'
'-x-1/2, y, z-1/2'

loop_
_atom_site_label
_atom_site_type_symbol
_atom_site_fract_x
_atom_site_fract_y
_atom_site_fract_z
_atom_site_U_iso_or_equiv
_atom_site_adp_type
_atom_site_occupancy
_atom_site_symmetry_multiplicity
_atom_site_calc_flag
_atom_site_refinement_flags
O1 O 0.79882(10) 0.66648(5) 0.17598(13) 0.0242(3) Uani 1 1 d .
H1 H 0.7872(18) 0.6936(8) 0.102(3) 0.029 Uiso 1 1 d .
O2 O 0.61372(10) 0.71704(4) -0.01992(13) 0.0238(3) Uani 1 1 d .
H2 H 0.6349(19) 0.7023(8) -0.116(3) 0.029 Uiso 1 1 d .
C1 C 0.66291(14) 0.63681(6) 0.19947(17) 0.0212(3) Uani 1 1 d .
H1A H 0.6335 0.6428 0.3222 0.025 Uiso 1 1 calc R
C2 C 0.54710(13) 0.66887(6) 0.07968(17) 0.0213(3) Uani 1 1 d .
H2A H 0.5079 0.6369 -0.0009 0.026 Uiso 1 1 calc R
C3 C 0.42295(15) 0.69965(6) 0.17714(18) 0.0250(3) Uani 1 1 d .
H3A H 0.3786 0.7310 0.1008 0.030 Uiso 1 1 calc R
H3B H 0.4613 0.7218 0.2788 0.030 Uiso 1 1 calc R
C4 C 0.30651(15) 0.65348(7) 0.2389(2) 0.0303(4) Uani 1 1 d .
H4A H 0.2424 0.6738 0.3227 0.036 Uiso 1 1 calc R
H4B H 0.2495 0.6386 0.1399 0.036 Uiso 1 1 calc R
C5 C 0.38356(15) 0.60038(7) 0.32188(19) 0.0287(3) Uani 1 1 d .
H5A H 0.3974 0.6006 0.4432 0.034 Uiso 1 1 calc R
C6 C 0.43295(16) 0.55300(7) 0.2294(2) 0.0299(3) Uani 1 1 d .
H6A H 0.3768 0.5366 0.1385 0.036 Uiso 1 1 calc R
C7 C 0.57546(17) 0.52489(7) 0.2657(2) 0.0319(4) Uani 1 1 d .
H7A H 0.5797 0.4816 0.2229 0.038 Uiso 1 1 calc R
H7B H 0.5952 0.5249 0.3911 0.038 Uiso 1 1 calc R
C8 C 0.68389(15) 0.56641(6) 0.16867(19) 0.0268(3) Uani 1 1 d .
H8A H 0.7808 0.5547 0.2056 0.032 Uiso 1 1 calc R
H8B H 0.6763 0.5580 0.0436 0.032 Uiso 1 1 calc R

loop_
_atom_site_aniso_label
_atom_site_aniso_U_11
_atom_site_aniso_U_22
_atom_site_aniso_U_33
_atom_site_aniso_U_23
_atom_site_aniso_U_13
_atom_site_aniso_U_12
O1 0.0207(5) 0.0260(5) 0.0260(5) 0.0047(4) -0.0023(4) -0.0019(4)
O2 0.0273(5) 0.0231(5) 0.0209(5) 0.0023(4) 0.0003(4) -0.0004(4)
C1 0.0206(6) 0.0224(6) 0.0205(6) 0.0004(5) -0.0003(5) -0.0004(5)
C2 0.0218(6) 0.0218(6) 0.0204(6) 0.0000(5) -0.0015(5) -0.0007(5)
C3 0.0223(7) 0.0267(7) 0.0261(7) -0.0025(5) -0.0012(5) 0.0026(5)
C4 0.0216(7) 0.0399(8) 0.0293(8) 0.0008(6) 0.0008(5) -0.0005(6)
C5 0.0240(7) 0.0368(8) 0.0253(7) 0.0041(6) 0.0025(5) -0.0063(6)
C6 0.0308(8) 0.0279(7) 0.0311(7) 0.0032(6) -0.0009(6) -0.0110(6)
C7 0.0377(8) 0.0230(7) 0.0351(8) 0.0052(6) 0.0020(6) -0.0031(6)
C8 0.0282(7) 0.0237(7) 0.0285(7) 0.0015(5) 0.0012(5) 0.0017(5)

loop_
_atom_type_symbol
_atom_type_description
_atom_type_scat_dispersion_real
_atom_type_scat_dispersion_imag
_atom_type_scat_source
C C 0.0033 0.0016 'International Tables Vol C Tables 4.2.6.8 and 6.1.1.4'
H H 0.0000 0.0000 'International Tables Vol C Tables 4.2.6.8 and 6.1.1.4'
O O 0.0106 0.0060 'International Tables Vol C Tables 4.2.6.8 and 6.1.1.4'

loop_
_geom_angle_atom_site_label_1
_geom_angle_atom_site_label_2
_geom_angle_atom_site_label_3
_geom_angle
C1 O1 H1 106.4(12)
C2 O2 H2 108.2(12)
O1 C1 C8 107.46(11)
O1 C1 C2 110.14(10)
C8 C1 C2 114.97(11)
O1 C1 H1A 108.0
C8 C1 H1A 108.0
C2 C1 H1A 108.0
O2 C2 C3 106.60(10)
O2 C2 C1 109.04(10)
C3 C2 C1 114.88(11)
O2 C2 H2A 108.7
C3 C2 H2A 108.7
C1 C2 H2A 108.7
C2 C3 C4 114.35(11)
C2 C3 H3A 108.7
C4 C3 H3A 108.7
C2 C3 H3B 108.7
C4 C3 H3B 108.7
H3A C3 H3B 107.6
C5 C4 C3 106.04(12)
C5 C4 H4A 110.5
C3 C4 H4A 110.5
C5 C4 H4B 110.5
C3 C4 H4B 110.5
H4A C4 H4B 108.7
C6 C5 C4 121.46(14)
C6 C5 H5A 119.3
C4 C5 H5A 119.3
C5 C6 C7 121.42(14)
C5 C6 H6A 119.3
C7 C6 H6A 119.3
C6 C7 C8 105.51(12)
C6 C7 H7A 110.6
C8 C7 H7A 110.6
C6 C7 H7B 110.6
C8 C7 H7B 110.6
H7A C7 H7B 108.8
C1 C8 C7 113.85(12)
C1 C8 H8A 108.8
C7 C8 H8A 108.8
C1 C8 H8B 108.8
C7 C8 H8B 108.8
H8A C8 H8B 107.7

loop_
_geom_bond_atom_site_label_1
_geom_bond_atom_site_label_2
_geom_bond_distance
O1 C1 1.4435(16)
O1 H1 0.825(19)
O2 C2 1.4372(16)
O2 H2 0.83(2)
C1 C8 1.5460(19)
C1 C2 1.5912(18)
C1 H1A 1.0000
C2 C3 1.5431(18)
C2 H2A 1.0000
C3 C4 1.556(2)
C3 H3A 0.9900
C3 H3B 0.9900
C4 C5 1.499(2)
C4 H4A 0.9900
C4 H4B 0.9900
C5 C6 1.330(2)
C5 H5A 0.9500
C6 C7 1.500(2)
C6 H6A 0.9500
C7 C8 1.552(2)
C7 H7A 0.9900
C7 H7B 0.9900
C8 H8A 0.9900
C8 H8B 0.9900

loop_
_geom_hbond_atom_site_label_D
_geom_hbond_atom_site_label_H
_geom_hbond_atom_site_label_A
_geom_hbond_distance_DH
_geom_hbond_distance_HA
_geom_hbond_distance_DA
_geom_hbond_angle_DHA
_geom_hbond_site_symmetry_A
O1 H1 O2 0.825(19) 1.956(18) 2.5573(14) 129.0(16) .
O1 H1 O2 0.825(19) 2.337(18) 3.0442(15) 144.1(16) 2_665
O2 H2 O1 0.83(2) 1.89(2) 2.7254(16) 174.0(18) 8_755

loop_
_geom_torsion_atom_site_label_1
_geom_torsion_atom_site_label_2
_geom_torsion_atom_site_label_3
_geom_torsion_atom_site_label_4
_geom_torsion
O1 C1 C2 O2 1.46(14)
C8 C1 C2 O2 -120.09(12)
O1 C1 C2 C3 -118.09(12)
C8 C1 C2 C3 120.36(13)
O2 C2 C3 C4 159.22(11)
C1 C2 C3 C4 -79.88(14)
C2 C3 C4 C5 46.89(15)
C3 C4 C5 C6 -85.22(16)
C4 C5 C6 C7 139.04(14)
C5 C6 C7 C8 -83.85(17)
O1 C1 C8 C7 153.27(12)
C2 C1 C8 C7 -83.74(15)
C6 C7 C8 C1 48.10(16)

loop_
_cod_related_entry_id
_cod_related_entry_database
_cod_related_entry_code
1 ChemSpider 4896290
